data_4519514
loop_
_publ_author_name
'Aaron Gabriel Numez Avila'
'Thierry Maris'
'James D. Wuest'

_publ_contact_author_id_orcid 0000-0001-9731-4046
_publ_section_title
;
 A Workplan for Using Heteroseeded Crystallizations to Produce New
 Polymorphs, as Illustrated by a Study of Cinnamic Acids
;
_journal_name_full 'Crystal Growth & Design'
_journal_page_first 6370
_journal_page_last 6381
_journal_paper_doi 10.1021/acs.cgd.5c00774
_journal_volume 25
_journal_year 2025
_chemical_formula_moiety 'C9 H7 I O2'
_chemical_formula_sum 'C9 H7 I O2'
_chemical_formula_weight 274.05
_chemical_name_common '4-Iodo-trans-cinnamic acid'
_chemical_name_systematic '3-(4-iodophenyl)prop-2-enoic acid'
_space_group_crystal_system monoclinic
_space_group_IT_number 14
_space_group_name_Hall '-P 2yn'
_space_group_name_H-M_alt 'P 1 21/n 1'
_atom_sites_solution_hydrogens geom
_atom_sites_solution_primary dual
_audit_contact_author_email thierry.maris@umontreal.ca
_audit_contact_author_name 'Thierry Maris'
_audit_contact_author_phone '+1 514 340 4711 2579'
_audit_creation_date 2023-10-18
_cell_angle_alpha 90
_cell_angle_beta 96.571(11)
_cell_angle_gamma 90
_cell_formula_units_Z 4
_cell_length_a 7.7325(11)
_cell_length_b 4.0785(6)
_cell_length_c 29.139(5)
_cell_measurement_reflns_used 3544
_cell_measurement_temperature 296
_cell_measurement_theta_max 53.772
_cell_measurement_theta_min 2.657
_cell_volume 912.9(2)
_computing_cell_refinement
;
SAINT (2020) V8.40B; Integration Software for Single Crystal Data.
Bruker AXS Inc., Madison, WI 53719-1173.
;
_computing_data_collection
;
APEX 4 (2022) Bruker AXS Inc., Madison, WI 53719-1173.
;
_computing_data_reduction
;
SAINT (2020) V8.40B; Integration Software for Single Crystal Data.
Bruker AXS Inc., Madison, WI 53719-1173.
;
_computing_molecular_graphics 'Olex2 1.3 (Dolomanov et al., 2009)'
_computing_publication_material 'Olex2 1.3 (Dolomanov et al., 2009)'
_computing_structure_refinement 'XL  (Sheldrick, 2008)'
_computing_structure_solution 'SHELXT 2018/2 (Sheldrick, 2018)'
_diffrn_ambient_temperature 296
_diffrn_detector 'CMOS Area detector'
_diffrn_detector_area_resol_mean 10.42
_diffrn_detector_type 'Bruker CMOS Photon III '
_diffrn_measured_fraction_theta_full 0.998
_diffrn_measured_fraction_theta_max 0.994
_diffrn_measurement_device 'k-geometry diffractometer'
_diffrn_measurement_device_type 'Bruker Venture Metaljet'
_diffrn_measurement_method '\w and \f scans'
_diffrn_radiation_collimation 'Focusing mirrors'
_diffrn_radiation_monochromator 'Helios MX Mirror Optics'
_diffrn_radiation_probe x-ray
_diffrn_radiation_type 'Ga K\a'
_diffrn_radiation_wavelength 1.34139
_diffrn_reflns_av_R_equivalents 0.0389
_diffrn_reflns_av_unetI/netI 0.0332
_diffrn_reflns_Laue_measured_fraction_full 0.998
_diffrn_reflns_Laue_measured_fraction_max 0.994
_diffrn_reflns_limit_h_max 9
_diffrn_reflns_limit_h_min -9
_diffrn_reflns_limit_k_max 4
_diffrn_reflns_limit_k_min -4
_diffrn_reflns_limit_l_max 35
_diffrn_reflns_limit_l_min -35
_diffrn_reflns_number 7774
_diffrn_reflns_point_group_measured_fraction_full 0.998
_diffrn_reflns_point_group_measured_fraction_max 0.994
_diffrn_reflns_theta_full 53.594
_diffrn_reflns_theta_max 54.925
_diffrn_reflns_theta_min 5.033
_diffrn_source 'Metal Jet'
_diffrn_source_current 2.86
_diffrn_source_power 0.1993706
_diffrn_source_target Ga
_diffrn_source_type 'Gallium Liquid Metal Jet Source'
_diffrn_source_voltage 69.71
_diffrn_standards_number 0
_exptl_absorpt_coefficient_mu 18.693
_exptl_absorpt_correction_T_max 0.1123
_exptl_absorpt_correction_T_min 0.0279
_exptl_absorpt_correction_type multi-scan
_exptl_absorpt_process_details
;
SADABS-2016/2 (Bruker,2016/2) was used for absorption correction.
wR2(int) was 0.1246 before and 0.0616 after correction.
The Ratio of minimum to maximum transmission is 0.2484.
The \l/2 correction factor is Not present.
;
_exptl_crystal_colour 'clear light colourless'
_exptl_crystal_colour_lustre clear
_exptl_crystal_colour_modifier light
_exptl_crystal_colour_primary colourless
_exptl_crystal_density_diffrn 1.994
_exptl_crystal_description plate
_exptl_crystal_F_000 520
_exptl_crystal_recrystallization_method 'crystallised from THF'
_exptl_crystal_size_max 0.11
_exptl_crystal_size_mid 0.05
_exptl_crystal_size_min 0.03
_refine_diff_density_max 0.948
_refine_diff_density_min -0.501
_refine_diff_density_rms 0.085
_refine_ls_extinction_coef .
_refine_ls_extinction_method none
_refine_ls_goodness_of_fit_ref 1.037
_refine_ls_hydrogen_treatment constr
_refine_ls_matrix_type full
_refine_ls_number_parameters 109
_refine_ls_number_reflns 1714
_refine_ls_number_restraints 0
_refine_ls_restrained_S_all 1.037
_refine_ls_R_factor_all 0.0550
_refine_ls_R_factor_gt 0.0404
_refine_ls_shift/su_max 0.000
_refine_ls_shift/su_mean 0.000
_refine_ls_structure_factor_coef Fsqd
_refine_ls_weighting_details 'w=1/[\s^2^(Fo^2^)+(0.0512P)^2^+1.4356P] where P=(Fo^2^+2Fc^2^)/3'
_refine_ls_weighting_scheme calc
_refine_ls_wR_factor_gt 0.1081
_refine_ls_wR_factor_ref 0.1177
_reflns_Friedel_coverage 0.000
_reflns_Friedel_fraction_full .
_reflns_Friedel_fraction_max .
_reflns_number_gt 1289
_reflns_number_total 1714
_reflns_threshold_expression 'I > 2\s(I)'
_cod_data_source_file 06-4ICA-jw26047-P21n.cif
_cod_data_source_block jw26047
_cod_database_code 4519514

loop_
_space_group_symop_id
_space_group_symop_operation_xyz
1 'x, y, z'
2 '-x+1/2, y+1/2, -z+1/2'
3 '-x, -y, -z'
4 'x-1/2, -y-1/2, z-1/2'

loop_
_atom_site_label
_atom_site_type_symbol
_atom_site_fract_x
_atom_site_fract_y
_atom_site_fract_z
_atom_site_U_iso_or_equiv
_atom_site_adp_type
_atom_site_occupancy
_atom_site_site_symmetry_order
_atom_site_calc_flag
_atom_site_refinement_flags_posn
_atom_site_refinement_flags_adp
_atom_site_refinement_flags_occupancy
_atom_site_disorder_assembly
_atom_site_disorder_group
I1 I -0.08263(5) 0.01715(10) 0.29246(2) 0.0893(2) Uani 1 1 d . . . . .
O1 O 0.7845(6) 0.9969(12) 0.50678(17) 0.1023(17) Uani 1 1 d . . . . .
H1 H 0.885179 1.047497 0.515943 0.153 Uiso 0.5 1 calc R U P A 1
C1 C 0.7806(8) 0.8492(19) 0.4688(2) 0.0845(17) Uani 1 1 d . . . . .
O2 O 0.9187(6) 0.7974(15) 0.44999(16) 0.1086(16) Uani 1 1 d . . . . .
H2 H 1.002468 0.873422 0.466353 0.163 Uiso 0.5 1 calc R U P B 2
C2 C 0.6155(7) 0.7354(18) 0.4460(2) 0.0829(17) Uani 1 1 d . . . . .
H2A H 0.516233 0.766205 0.460703 0.099 Uiso 1 1 calc R U . . .
C3 C 0.5991(8) 0.5896(17) 0.4051(2) 0.0801(16) Uani 1 1 d . . . . .
H3 H 0.700285 0.567997 0.390931 0.096 Uiso 1 1 calc R U . . .
C4 C 0.4392(8) 0.4583(15) 0.3798(2) 0.0749(16) Uani 1 1 d . . . . .
C5 C 0.4425(8) 0.3266(18) 0.3364(2) 0.0841(17) Uani 1 1 d . . . . .
H5 H 0.547593 0.319487 0.323748 0.101 Uiso 1 1 calc R U . . .
C6 C 0.2966(8) 0.2063(17) 0.3114(2) 0.0834(17) Uani 1 1 d . . . . .
H6 H 0.302340 0.123043 0.281885 0.100 Uiso 1 1 calc R U . . .
C7 C 0.1404(7) 0.2085(14) 0.3299(2) 0.0712(14) Uani 1 1 d . . . . .
C8 C 0.1327(8) 0.3350(17) 0.3733(2) 0.0816(17) Uani 1 1 d . . . . .
H8 H 0.028121 0.333410 0.386256 0.098 Uiso 1 1 calc R U . . .
C9 C 0.2787(9) 0.4629(16) 0.3974(2) 0.0841(18) Uani 1 1 d . . . . .
H9 H 0.271308 0.555350 0.426334 0.101 Uiso 1 1 calc R U . . .

loop_
_atom_site_aniso_label
_atom_site_aniso_U_11
_atom_site_aniso_U_22
_atom_site_aniso_U_33
_atom_site_aniso_U_23
_atom_site_aniso_U_13
_atom_site_aniso_U_12
I1 0.0778(3) 0.0794(4) 0.1048(4) -0.0074(2) -0.0143(2) -0.00096(19)
O1 0.076(3) 0.150(5) 0.080(3) -0.029(3) 0.004(2) -0.013(3)
C1 0.075(4) 0.102(5) 0.076(4) -0.005(4) 0.007(3) -0.005(4)
O2 0.069(3) 0.161(5) 0.095(3) -0.036(3) 0.006(2) -0.014(3)
C2 0.061(3) 0.108(5) 0.078(4) -0.004(4) -0.002(3) -0.003(3)
C3 0.065(3) 0.097(4) 0.076(4) 0.000(3) 0.000(3) 0.002(3)
C4 0.065(3) 0.085(4) 0.072(4) 0.002(3) -0.003(3) 0.005(3)
C5 0.065(3) 0.107(5) 0.079(4) -0.008(4) 0.005(3) 0.004(3)
C6 0.073(4) 0.098(5) 0.077(4) -0.010(3) -0.001(3) 0.003(3)
C7 0.062(3) 0.066(3) 0.081(4) -0.001(3) -0.011(3) 0.003(3)
C8 0.061(3) 0.098(5) 0.085(4) -0.007(4) 0.006(3) -0.008(3)
C9 0.075(4) 0.101(5) 0.076(4) -0.016(3) 0.009(3) -0.010(3)

loop_
_atom_type_symbol
_atom_type_description
_atom_type_scat_dispersion_real
_atom_type_scat_dispersion_imag
_atom_type_scat_source
C C 0.0137 0.0067 'International Tables Vol C Tables 4.2.6.8 and 6.1.1.4'
H H 0.0000 0.0000 'International Tables Vol C Tables 4.2.6.8 and 6.1.1.4'
I I 0.0030 5.4350 'International Tables Vol C Tables 4.2.6.8 and 6.1.1.4'
O O 0.0389 0.0241 'International Tables Vol C Tables 4.2.6.8 and 6.1.1.4'

loop_
_geom_angle_atom_site_label_1
_geom_angle_atom_site_label_2
_geom_angle_atom_site_label_3
_geom_angle
_geom_angle_site_symmetry_1
_geom_angle_site_symmetry_3
C1 O1 H1 109.5 . .
O1 C1 O2 121.4(6) . .
O1 C1 C2 119.3(6) . .
O2 C1 C2 119.3(6) . .
C1 O2 H2 109.5 . .
C1 C2 H2A 118.5 . .
C3 C2 C1 123.1(6) . .
C3 C2 H2A 118.5 . .
C2 C3 H3 116.4 . .
C2 C3 C4 127.3(6) . .
C4 C3 H3 116.4 . .
C5 C4 C3 120.1(6) . .
C5 C4 C9 117.0(6) . .
C9 C4 C3 122.8(6) . .
C4 C5 H5 119.0 . .
C6 C5 C4 122.0(6) . .
C6 C5 H5 119.0 . .
C5 C6 H6 120.1 . .
C5 C6 C7 119.8(6) . .
C7 C6 H6 120.1 . .
C6 C7 I1 120.1(4) . .
C8 C7 I1 120.2(4) . .
C8 C7 C6 119.7(5) . .
C7 C8 H8 120.1 . .
C9 C8 C7 119.8(6) . .
C9 C8 H8 120.1 . .
C4 C9 H9 119.2 . .
C8 C9 C4 121.5(6) . .
C8 C9 H9 119.2 . .

loop_
_geom_bond_atom_site_label_1
_geom_bond_atom_site_label_2
_geom_bond_distance
_geom_bond_site_symmetry_2
I1 C7 2.084(5) .
O1 H1 0.8200 .
O1 C1 1.258(8) .
C1 O2 1.272(8) .
C1 C2 1.446(8) .
O2 H2 0.8200 .
C2 H2A 0.9300 .
C2 C3 1.323(8) .
C3 H3 0.9300 .
C3 C4 1.467(9) .
C4 C5 1.376(9) .
C4 C9 1.397(9) .
C5 H5 0.9300 .
C5 C6 1.363(8) .
C6 H6 0.9300 .
C6 C7 1.378(8) .
C7 C8 1.374(8) .
C8 H8 0.9300 .
C8 C9 1.363(9) .
C9 H9 0.9300 .

loop_
_geom_torsion_atom_site_label_1
_geom_torsion_atom_site_label_2
_geom_torsion_atom_site_label_3
_geom_torsion_atom_site_label_4
_geom_torsion
_geom_torsion_site_symmetry_1
_geom_torsion_site_symmetry_2
_geom_torsion_site_symmetry_3
_geom_torsion_site_symmetry_4
I1 C7 C8 C9 -179.3(5) . . . .
O1 C1 C2 C3 177.3(7) . . . .
C1 C2 C3 C4 178.3(7) . . . .
O2 C1 C2 C3 -2.8(12) . . . .
C2 C3 C4 C5 176.9(7) . . . .
C2 C3 C4 C9 -2.3(11) . . . .
C3 C4 C5 C6 -179.0(7) . . . .
C3 C4 C9 C8 -179.1(7) . . . .
C4 C5 C6 C7 -1.4(11) . . . .
C5 C4 C9 C8 1.7(10) . . . .
C5 C6 C7 I1 -178.9(5) . . . .
C5 C6 C7 C8 0.7(10) . . . .
C6 C7 C8 C9 1.2(10) . . . .
C7 C8 C9 C4 -2.4(11) . . . .
C9 C4 C5 C6 0.2(10) . . . .

_cod_database_fobs_code 4519514
